data_7209046
loop_
_publ_author_name
'Bezzu, C. Grazia'
'Kariuki, Benson M.'
'Helliwell, Madeleine'
'Tuna, Floriana'
'Warren, John E.'
'Allan, David R.'
'McKeown, Neil B.'

_publ_section_title
;
 In-situ coordination chemistry within cobalt-containing phthalocyanine
 nanoporous crystals
;
_journal_issue 8
_journal_name_full CrystEngComm
_journal_page_first 1545
_journal_paper_doi 10.1039/c2ce26463c
_journal_volume 15
_journal_year 2013
_chemical_formula_sum 'C130 H157.17 Cl1.5 Co N8 O12.67'
_chemical_formula_weight 2146.58
_chemical_name_systematic
;
?
;
_space_group_IT_number 222
_symmetry_cell_setting cubic
_symmetry_space_group_name_Hall '-P 4a 2bc 3'
_symmetry_space_group_name_H-M 'P n -3 n :2'
_atom_sites_solution_hydrogens geom
_atom_sites_solution_primary direct
_atom_sites_solution_secondary difmap
_audit_creation_method SHELXL-97
_cell_angle_alpha 90.00
_cell_angle_beta 90.00
_cell_angle_gamma 90.00
_cell_formula_units_Z 12
_cell_length_a 37.6395(3)
_cell_length_b 37.6395(3)
_cell_length_c 37.6395(3)
_cell_measurement_temperature 100(2)
_cell_volume 53325.1(7)
_computing_cell_refinement 'CrystalClear (Rigaku Inc., 2008)'
_computing_data_collection 'CrystalClear (Rigaku Inc., 2008)'
_computing_data_reduction 'CrystalClear (Rigaku Inc., 2008)'
_computing_structure_refinement 'SHELXL-97 (Sheldrick, 1997)'
_computing_structure_solution 'SHELXS-97 (Sheldrick, 1990)'
_diffrn_ambient_temperature 100(2)
_diffrn_detector_area_resol_mean 28.5714
_diffrn_measured_fraction_theta_full 0.998
_diffrn_measured_fraction_theta_max 0.998
_diffrn_measurement_device_type 'CCD area detector'
_diffrn_measurement_method dtprofit.ref
_diffrn_radiation_monochromator graphite
_diffrn_radiation_source synchrotron
_diffrn_radiation_type synchrotron
_diffrn_radiation_wavelength 0.68890
_diffrn_reflns_av_R_equivalents 0.0000
_diffrn_reflns_av_sigmaI/netI 0.0147
_diffrn_reflns_limit_h_max 25
_diffrn_reflns_limit_h_min 0
_diffrn_reflns_limit_k_max 31
_diffrn_reflns_limit_k_min 0
_diffrn_reflns_limit_l_max 44
_diffrn_reflns_limit_l_min 2
_diffrn_reflns_number 7866
_diffrn_reflns_theta_full 24.20
_diffrn_reflns_theta_max 24.20
_diffrn_reflns_theta_min 1.82
_exptl_absorpt_coefficient_mu 0.162
_exptl_absorpt_correction_T_max 1.0000
_exptl_absorpt_correction_T_min 0.4011
_exptl_absorpt_correction_type multi-scan
_exptl_absorpt_process_details 'Jacobson, R. (1998) Private communication'
_exptl_crystal_colour colorless
_exptl_crystal_density_diffrn 0.802
_exptl_crystal_density_method 'not measured'
_exptl_crystal_description Colorless
_exptl_crystal_F_000 13764
_exptl_crystal_size_max 0.25
_exptl_crystal_size_mid 0.25
_exptl_crystal_size_min 0.20
_refine_diff_density_max 0.900
_refine_diff_density_min -0.406
_refine_diff_density_rms 0.085
_refine_ls_extinction_method none
_refine_ls_goodness_of_fit_ref 1.603
_refine_ls_hydrogen_treatment constr
_refine_ls_matrix_type full
_refine_ls_number_parameters 311
_refine_ls_number_reflns 7866
_refine_ls_number_restraints 306
_refine_ls_restrained_S_all 1.651
_refine_ls_R_factor_all 0.1101
_refine_ls_R_factor_gt 0.1043
_refine_ls_shift/su_max 0.000
_refine_ls_shift/su_mean 0.000
_refine_ls_structure_factor_coef Fsqd
_refine_ls_weighting_details 'calc w=1/[\s^2^(Fo^2^)+(0.2000P)^2^+0.0000P] where P=(Fo^2^+2Fc^2^)/3'
_refine_ls_weighting_scheme calc
_refine_ls_wR_factor_gt 0.3445
_refine_ls_wR_factor_ref 0.3528
_reflns_number_gt 7012
_reflns_number_total 7866
_reflns_threshold_expression >2sigma(I)
_cod_data_source_file c2ce26463c.txt
_cod_data_source_block PNC[cH2O-Co-vMeOH]
_cod_depositor_comments
;
The following automatic conversions were performed:

'_symmetry_cell_setting' value 'Cubic' changed to 'cubic' according
to /home/saulius/struct/CIF-dictionaries/cif_core.dic dictionary
named 'cif_core.dic' version 2.4.2 from
2011-04-26.

'_exptl_absorpt_correction_type' value 'Multi-scan'
changed to 'multi-scan' according to
/home/saulius/struct/CIF-dictionaries/cif_core.dic dictionary named
'cif_core.dic' version 2.4.2 from 2011-04-26.

Automatic conversion script
Id: cif_fix_values 1891 2012-01-12 08:04:46Z andrius 
;
_cod_original_sg_symbol_H-M Pn-3n
_cod_original_formula_sum 'C130 H157.17 Cl1.50 Co N8 O12.67'
_cod_database_code 7209046

loop_
_symmetry_equiv_pos_as_xyz
'x, y, z'
'-x+1/2, -y+1/2, z'
'-x+1/2, y, -z+1/2'
'x, -y+1/2, -z+1/2'
'z, x, y'
'z, -x+1/2, -y+1/2'
'-z+1/2, -x+1/2, y'
'-z+1/2, x, -y+1/2'
'y, z, x'
'-y+1/2, z, -x+1/2'
'y, -z+1/2, -x+1/2'
'-y+1/2, -z+1/2, x'
'y, x, -z+1/2'
'-y+1/2, -x+1/2, -z+1/2'
'y, -x+1/2, z'
'-y+1/2, x, z'
'x, z, -y+1/2'
'-x+1/2, z, y'
'-x+1/2, -z+1/2, -y+1/2'
'x, -z+1/2, y'
'z, y, -x+1/2'
'z, -y+1/2, x'
'-z+1/2, y, x'
'-z+1/2, -y+1/2, -x+1/2'
'-x, -y, -z'
'x-1/2, y-1/2, -z'
'x-1/2, -y, z-1/2'
'-x, y-1/2, z-1/2'
'-z, -x, -y'
'-z, x-1/2, y-1/2'
'z-1/2, x-1/2, -y'
'z-1/2, -x, y-1/2'
'-y, -z, -x'
'y-1/2, -z, x-1/2'
'-y, z-1/2, x-1/2'
'y-1/2, z-1/2, -x'
'-y, -x, z-1/2'
'y-1/2, x-1/2, z-1/2'
'-y, x-1/2, -z'
'y-1/2, -x, -z'
'-x, -z, y-1/2'
'x-1/2, -z, -y'
'x-1/2, z-1/2, y-1/2'
'-x, z-1/2, -y'
'-z, -y, x-1/2'
'-z, y-1/2, -x'
'z-1/2, -y, -x'
'z-1/2, y-1/2, x-1/2'

loop_
_atom_site_label
_atom_site_type_symbol
_atom_site_fract_x
_atom_site_fract_y
_atom_site_fract_z
_atom_site_U_iso_or_equiv
_atom_site_adp_type
_atom_site_occupancy
_atom_site_symmetry_multiplicity
_atom_site_calc_flag
_atom_site_refinement_flags
_atom_site_disorder_assembly
_atom_site_disorder_group
Co1 Co 0.7500 0.7500 0.08547(2) 0.0468(4) Uani 1 4 d SU . .
O1 O 0.88759(5) 0.59564(5) 0.11191(6) 0.0551(6) Uani 1 1 d U A .
O2 O 0.83041(5) 0.56031(5) 0.11241(6) 0.0570(6) Uani 1 1 d U . .
N1 N 0.77787(6) 0.70720(5) 0.08737(7) 0.0473(6) Uani 1 1 d U A .
N2 N 0.73141(6) 0.66272(5) 0.08969(7) 0.0492(6) Uani 1 1 d U A .
C1 C 0.82490(7) 0.66803(7) 0.09312(8) 0.0485(7) Uani 1 1 d U . .
C2 C 0.85788(7) 0.65175(7) 0.09884(8) 0.0509(7) Uani 1 1 d U A .
H2 H 0.8793 0.6651 0.0986 0.061 Uiso 1 1 calc R . .
C3 C 0.85807(7) 0.61578(7) 0.10486(8) 0.0495(7) Uani 1 1 d U . .
C4 C 0.82620(7) 0.59560(7) 0.10434(8) 0.0492(7) Uani 1 1 d U A .
C5 C 0.79387(7) 0.61177(7) 0.09795(9) 0.0518(7) Uani 1 1 d U . .
H5 H 0.7725 0.5984 0.0973 0.062 Uiso 1 1 calc R A .
C6 C 0.79380(6) 0.64834(7) 0.09246(8) 0.0484(7) Uani 1 1 d U A .
C7 C 0.76484(7) 0.67330(6) 0.08907(8) 0.0484(7) Uani 1 1 d U . .
C8 C 0.70487(7) 0.68578(6) 0.08928(7) 0.0462(6) Uani 1 1 d U . .
C9 C 0.92047(7) 0.61271(7) 0.11457(9) 0.0557(7) Uani 1 1 d U . .
C10 C 0.92977(8) 0.62683(8) 0.14762(10) 0.0638(8) Uani 1 1 d U A .
C11 C 0.96421(10) 0.64102(10) 0.15052(13) 0.0824(11) Uani 1 1 d U . .
H11 H 0.9718 0.6509 0.1725 0.099 Uiso 1 1 calc R A .
C12 C 0.98640(10) 0.64076(12) 0.12279(15) 0.0933(14) Uani 1 1 d U A .
H12 H 1.0096 0.6504 0.1254 0.112 Uiso 1 1 calc R . .
C13 C 0.97636(9) 0.62677(12) 0.09045(14) 0.0897(12) Uani 1 1 d U . .
H13 H 0.9927 0.6274 0.0712 0.108 Uiso 1 1 calc R A .
C14 C 0.94284(8) 0.61176(9) 0.08511(11) 0.0703(9) Uani 1 1 d U A .
C15 C 0.90424(10) 0.62472(9) 0.17868(11) 0.0717(9) Uani 1 1 d U . .
H15 H 0.8801 0.6306 0.1694 0.086 Uiso 1 1 calc R A .
C16 C 0.90269(12) 0.58730(10) 0.19307(12) 0.0813(11) Uani 1 1 d U A .
H16A H 0.8959 0.5709 0.1740 0.122 Uiso 1 1 calc R . .
H16B H 0.8851 0.5861 0.2122 0.122 Uiso 1 1 calc R . .
H16C H 0.9261 0.5806 0.2024 0.122 Uiso 1 1 calc R . .
C17 C 0.91207(15) 0.65039(12) 0.20926(14) 0.0999(14) Uani 1 1 d U A .
H17A H 0.9294 0.6396 0.2254 0.150 Uiso 1 1 calc R . .
H17B H 0.8901 0.6554 0.2222 0.150 Uiso 1 1 calc R . .
H17C H 0.9218 0.6726 0.1997 0.150 Uiso 1 1 calc R . .
C18 C 0.93101(11) 0.59343(12) 0.05169(12) 0.0868(11) Uani 1 1 d U . .
H18 H 0.9050 0.5978 0.0489 0.104 Uiso 1 1 calc R A .
C19 C 0.9499(2) 0.6077(2) 0.01778(19) 0.161(3) Uani 1 1 d U A .
H19A H 0.9496 0.5893 -0.0007 0.241 Uiso 1 1 calc R . .
H19B H 0.9746 0.6138 0.0235 0.241 Uiso 1 1 calc R . .
H19C H 0.9375 0.6289 0.0092 0.241 Uiso 1 1 calc R . .
C20 C 0.93650(17) 0.55465(14) 0.05440(18) 0.1179(17) Uani 1 1 d U A .
H20A H 0.9243 0.5456 0.0755 0.177 Uiso 1 1 calc R . .
H20B H 0.9620 0.5496 0.0563 0.177 Uiso 1 1 calc R . .
H20C H 0.9269 0.5430 0.0332 0.177 Uiso 1 1 calc R . .
C21A C 0.79991(12) 0.53940(14) 0.11032(13) 0.039(2) Uiso 0.448(8) 1 d PGU A 1
C22A C 0.79121(15) 0.51912(15) 0.08070(12) 0.065(2) Uiso 0.448(8) 1 d PGDU A 1
C23A C 0.76096(16) 0.49794(14) 0.08107(15) 0.069(2) Uiso 0.448(8) 1 d PGU A 1
H23A H 0.7550 0.4841 0.0608 0.082 Uiso 0.448(8) 1 calc PR A 1
C24A C 0.73941(12) 0.49704(15) 0.11104(19) 0.084(3) Uiso 0.448(8) 1 d PGU A 1
H24A H 0.7187 0.4826 0.1113 0.100 Uiso 0.448(8) 1 calc PR A 1
C25A C 0.74811(13) 0.51732(15) 0.14066(16) 0.073(2) Uiso 0.448(8) 1 d PGU A 1
H25A H 0.7334 0.5167 0.1611 0.087 Uiso 0.448(8) 1 calc PR A 1
C26A C 0.77837(14) 0.53850(14) 0.14029(12) 0.0515(17) Uiso 0.448(8) 1 d PGDU A 1
C21B C 0.80200(11) 0.53924(13) 0.10661(12) 0.058(3) Uiso 0.552(8) 1 d PGU A 2
C22B C 0.80091(10) 0.52151(13) 0.07424(11) 0.0556(14) Uiso 0.552(8) 1 d PGDU A 2
C23B C 0.77223(12) 0.49971(11) 0.06610(11) 0.0686(17) Uiso 0.552(8) 1 d PGU A 2
H23B H 0.7715 0.4876 0.0440 0.082 Uiso 0.552(8) 1 calc PR A 2
C24B C 0.74465(10) 0.49565(12) 0.09032(14) 0.0719(19) Uiso 0.552(8) 1 d PGU A 2
H24B H 0.7251 0.4808 0.0847 0.086 Uiso 0.552(8) 1 calc PR A 2
C25B C 0.74575(9) 0.51339(12) 0.12269(12) 0.0609(16) Uiso 0.552(8) 1 d PGU A 2
H25B H 0.7269 0.5106 0.1392 0.073 Uiso 0.552(8) 1 calc PR A 2
C26B C 0.77442(12) 0.53519(12) 0.13084(10) 0.0594(15) Uiso 0.552(8) 1 d PGDU A 2
C27A C 0.8147(3) 0.5212(2) 0.0478(2) 0.077(2) Uiso 0.448(8) 1 d PDU A 1
H27A H 0.8225 0.5466 0.0473 0.093 Uiso 0.448(8) 1 calc PR A 1
C28A C 0.8497(3) 0.5005(5) 0.0492(5) 0.124(5) Uiso 0.448(8) 1 d PDU A 1
H28D H 0.8581 0.4961 0.0249 0.186 Uiso 0.448(8) 1 calc PR A 1
H28E H 0.8459 0.4778 0.0614 0.186 Uiso 0.448(8) 1 calc PR A 1
H28F H 0.8675 0.5144 0.0621 0.186 Uiso 0.448(8) 1 calc PR A 1
C29A C 0.7994(5) 0.5153(6) 0.0112(4) 0.173(7) Uiso 0.448(8) 1 d PDU A 1
H29A H 0.7903 0.5379 0.0018 0.259 Uiso 0.448(8) 1 calc PR A 1
H29B H 0.7799 0.4981 0.0126 0.259 Uiso 0.448(8) 1 calc PR A 1
H29C H 0.8179 0.5063 -0.0047 0.259 Uiso 0.448(8) 1 calc PR A 1
C27B C 0.8316(2) 0.52615(16) 0.04871(16) 0.0683(17) Uiso 0.552(8) 1 d PDU A 2
H27B H 0.8504 0.5403 0.0610 0.082 Uiso 0.552(8) 1 calc PR A 2
C28B C 0.8467(2) 0.4900(2) 0.0408(3) 0.091(3) Uiso 0.552(8) 1 d PDU A 2
H28A H 0.8710 0.4925 0.0320 0.136 Uiso 0.552(8) 1 calc PR A 2
H28B H 0.8321 0.4783 0.0227 0.136 Uiso 0.552(8) 1 calc PR A 2
H28C H 0.8467 0.4757 0.0626 0.136 Uiso 0.552(8) 1 calc PR A 2
C29B C 0.8194(3) 0.5468(3) 0.0171(3) 0.129(4) Uiso 0.552(8) 1 d PDU A 2
H29D H 0.8072 0.5684 0.0250 0.194 Uiso 0.552(8) 1 calc PR A 2
H29E H 0.8031 0.5322 0.0029 0.194 Uiso 0.552(8) 1 calc PR A 2
H29F H 0.8400 0.5533 0.0025 0.194 Uiso 0.552(8) 1 calc PR A 2
C30 C 0.78008(15) 0.55691(12) 0.16941(11) 0.1109(17) Uani 1 1 d DU . .
H30 H 0.7948 0.5787 0.1655 0.133 Uiso 1 1 calc R A 1
C31 C 0.79603(18) 0.53457(16) 0.19906(17) 0.128(2) Uani 1 1 d U A .
H31A H 0.7786 0.5169 0.2069 0.192 Uiso 1 1 calc R . .
H31B H 0.8024 0.5500 0.2191 0.192 Uiso 1 1 calc R . .
H31C H 0.8174 0.5225 0.1903 0.192 Uiso 1 1 calc R . .
C32A C 0.7423(2) 0.5674(3) 0.1805(3) 0.115(3) Uiso 0.642(13) 1 d PDU A 1
H32A H 0.7262 0.5473 0.1767 0.173 Uiso 0.642(13) 1 calc PR A 1
H32B H 0.7343 0.5876 0.1661 0.173 Uiso 0.642(13) 1 calc PR A 1
H32C H 0.7421 0.5741 0.2056 0.173 Uiso 0.642(13) 1 calc PR A 1
C32B C 0.7631(4) 0.5909(3) 0.1819(4) 0.108(6) Uiso 0.358(13) 1 d PDU A 2
H32D H 0.7431 0.5969 0.1664 0.162 Uiso 0.358(13) 1 calc PR A 2
H32E H 0.7806 0.6102 0.1812 0.162 Uiso 0.358(13) 1 calc PR A 2
H32F H 0.7545 0.5879 0.2063 0.162 Uiso 0.358(13) 1 calc PR A 2
O1S O 0.7500 0.7500 0.02529(13) 0.0678(12) Uiso 1 4 d SU . .
O2S O 0.7500 0.7500 0.1507(2) 0.106(2) Uiso 1 4 d SU . .
O3S O 0.9178(5) 0.7154(5) 0.0396(5) 0.241(7) Uiso 0.50 1 d P . .
C1S C 0.7545(7) 0.7805(6) 0.0058(7) 0.120(7) Uiso 0.25 1 d PU . .

loop_
_atom_site_aniso_label
_atom_site_aniso_U_11
_atom_site_aniso_U_22
_atom_site_aniso_U_33
_atom_site_aniso_U_23
_atom_site_aniso_U_13
_atom_site_aniso_U_12
Co1 0.0299(4) 0.0299(4) 0.0805(6) 0.000 0.000 0.000
O1 0.0350(9) 0.0397(10) 0.0905(15) 0.0041(9) -0.0063(9) 0.0034(7)
O2 0.0394(10) 0.0338(9) 0.0978(16) 0.0050(9) -0.0074(9) 0.0031(7)
N1 0.0329(10) 0.0334(10) 0.0755(15) -0.0003(9) -0.0045(9) -0.0005(8)
N2 0.0341(11) 0.0332(11) 0.0802(16) 0.0014(10) -0.0036(10) 0.0012(8)
C1 0.0364(13) 0.0349(12) 0.0742(18) -0.0011(11) -0.0032(11) 0.0006(10)
C2 0.0356(13) 0.0396(13) 0.0774(19) 0.0002(12) -0.0052(12) 0.0021(10)
C3 0.0364(13) 0.0435(13) 0.0686(17) -0.0012(12) -0.0049(11) 0.0035(10)
C4 0.0403(13) 0.0346(12) 0.0726(17) 0.0009(11) -0.0036(12) 0.0034(10)
C5 0.0348(13) 0.0352(12) 0.0855(19) -0.0007(12) -0.0043(12) 0.0000(9)
C6 0.0342(12) 0.0356(12) 0.0755(18) -0.0004(11) -0.0041(11) 0.0017(10)
C7 0.0374(13) 0.0325(12) 0.0755(18) 0.0023(11) -0.0016(11) 0.0008(10)
C8 0.0351(12) 0.0319(12) 0.0716(17) 0.0007(11) -0.0036(11) -0.0012(9)
C9 0.0332(13) 0.0442(14) 0.090(2) 0.0138(13) -0.0082(13) 0.0048(10)
C10 0.0511(16) 0.0443(15) 0.096(2) 0.0124(14) -0.0195(15) 0.0019(12)
C11 0.0550(19) 0.068(2) 0.124(3) 0.027(2) -0.0279(19) -0.0101(16)
C12 0.0468(18) 0.093(3) 0.140(4) 0.046(3) -0.027(2) -0.0132(17)
C13 0.0439(17) 0.105(3) 0.120(3) 0.049(2) 0.0051(18) 0.0040(17)
C14 0.0467(16) 0.071(2) 0.093(2) 0.0257(17) -0.0015(15) 0.0113(14)
C15 0.0664(19) 0.0624(19) 0.086(2) 0.0021(16) -0.0097(16) 0.0044(15)
C16 0.086(2) 0.070(2) 0.088(3) 0.0132(18) 0.000(2) -0.0019(18)
C17 0.123(4) 0.079(3) 0.098(3) -0.005(2) -0.020(3) 0.005(2)
C18 0.072(2) 0.099(3) 0.089(3) 0.012(2) 0.0077(19) 0.018(2)
C19 0.172(7) 0.198(7) 0.113(4) 0.020(4) 0.044(4) -0.007(6)
C20 0.127(4) 0.097(3) 0.130(4) -0.009(3) -0.011(3) 0.020(3)
C30 0.143(4) 0.090(3) 0.099(3) 0.024(2) 0.042(3) 0.054(3)
C31 0.132(5) 0.120(4) 0.132(4) 0.030(4) 0.012(4) 0.044(3)

loop_
_atom_type_symbol
_atom_type_description
_atom_type_scat_dispersion_real
_atom_type_scat_dispersion_imag
_atom_type_scat_source
C C 0.0033 0.0016 'International Tables Vol C Tables 4.2.6.8 and 6.1.1.4'
H H 0.0000 0.0000 'International Tables Vol C Tables 4.2.6.8 and 6.1.1.4'
N N 0.0061 0.0033 'International Tables Vol C Tables 4.2.6.8 and 6.1.1.4'
O O 0.0106 0.0060 'International Tables Vol C Tables 4.2.6.8 and 6.1.1.4'
Co Co 0.3494 0.9721 'International Tables Vol C Tables 4.2.6.8 and 6.1.1.4'
Cl Cl 0.1484 0.1585 'International Tables Vol C Tables 4.2.6.8 and 6.1.1.4'

loop_
_geom_angle_atom_site_label_1
_geom_angle_atom_site_label_2
_geom_angle_atom_site_label_3
_geom_angle
_geom_angle_site_symmetry_1
_geom_angle_site_symmetry_3
N1 Co1 N1 89.919(6) 2_665 16_655
N1 Co1 N1 175.72(15) 2_665 .
N1 Co1 N1 89.921(7) 16_655 .
N1 Co1 N1 89.918(6) 2_665 15_565
N1 Co1 N1 175.72(15) 16_655 15_565
N1 Co1 N1 89.922(6) . 15_565
N1 Co1 O1S 92.14(8) 2_665 .
N1 Co1 O1S 92.14(8) 16_655 .
N1 Co1 O1S 92.14(8) . .
N1 Co1 O1S 92.14(8) 15_565 .
N1 Co1 O2S 87.86(8) 2_665 .
N1 Co1 O2S 87.86(8) 16_655 .
N1 Co1 O2S 87.86(8) . .
N1 Co1 O2S 87.86(8) 15_565 .
O1S Co1 O2S 180.000(1) . .
C3 O1 C9 118.5(2) . .
C21B O2 C4 116.2(3) . .
C21B O2 C21A 6.4(3) . .
C4 O2 C21A 116.1(3) . .
C7 N1 C8 107.2(2) . 16_655
C7 N1 Co1 125.95(17) . .
C8 N1 Co1 126.79(17) 16_655 .
C7 N2 C8 121.4(2) . .
C6 C1 C2 121.2(2) . .
C6 C1 C8 106.0(2) . 16_655
C2 C1 C8 132.8(2) . 16_655
C3 C2 C1 117.5(2) . .
C3 C2 H2 121.3 . .
C1 C2 H2 121.3 . .
O1 C3 C2 125.6(2) . .
O1 C3 C4 113.1(2) . .
C2 C3 C4 121.4(2) . .
O2 C4 C5 124.5(2) . .
O2 C4 C3 114.7(2) . .
C5 C4 C3 120.7(2) . .
C4 C5 C6 117.6(2) . .
C4 C5 H5 121.2 . .
C6 C5 H5 121.2 . .
C1 C6 C5 121.6(2) . .
C1 C6 C7 106.9(2) . .
C5 C6 C7 131.1(2) . .
N2 C7 N1 128.6(2) . .
N2 C7 C6 121.4(2) . .
N1 C7 C6 109.9(2) . .
N2 C8 N1 127.3(2) . 15_565
N2 C8 C1 122.6(2) . 15_565
N1 C8 C1 110.0(2) 15_565 15_565
C14 C9 C10 124.5(3) . .
C14 C9 O1 117.8(3) . .
C10 C9 O1 117.4(3) . .
C9 C10 C11 116.4(4) . .
C9 C10 C15 120.5(3) . .
C11 C10 C15 123.0(4) . .
C12 C11 C10 120.8(4) . .
C12 C11 H11 119.6 . .
C10 C11 H11 119.6 . .
C11 C12 C13 121.4(4) . .
C11 C12 H12 119.3 . .
C13 C12 H12 119.3 . .
C12 C13 C14 121.9(4) . .
C12 C13 H13 119.0 . .
C14 C13 H13 119.0 . .
C9 C14 C13 114.9(4) . .
C9 C14 C18 120.0(3) . .
C13 C14 C18 125.0(4) . .
C16 C15 C10 110.5(3) . .
C16 C15 C17 109.0(4) . .
C10 C15 C17 115.1(3) . .
C16 C15 H15 107.3 . .
C10 C15 H15 107.3 . .
C17 C15 H15 107.3 . .
C15 C16 H16A 109.5 . .
C15 C16 H16B 109.5 . .
H16A C16 H16B 109.5 . .
C15 C16 H16C 109.5 . .
H16A C16 H16C 109.5 . .
H16B C16 H16C 109.5 . .
C15 C17 H17A 109.5 . .
C15 C17 H17B 109.5 . .
H17A C17 H17B 109.5 . .
C15 C17 H17C 109.5 . .
H17A C17 H17C 109.5 . .
H17B C17 H17C 109.5 . .
C20 C18 C14 110.8(4) . .
C20 C18 C19 109.5(5) . .
C14 C18 C19 113.1(5) . .
C20 C18 H18 107.8 . .
C14 C18 H18 107.8 . .
C19 C18 H18 107.8 . .
C18 C19 H19A 109.5 . .
C18 C19 H19B 109.5 . .
H19A C19 H19B 109.5 . .
C18 C19 H19C 109.5 . .
H19A C19 H19C 109.5 . .
H19B C19 H19C 109.5 . .
C18 C20 H20A 109.5 . .
C18 C20 H20B 109.5 . .
H20A C20 H20B 109.5 . .
C18 C20 H20C 109.5 . .
H20A C20 H20C 109.5 . .
H20B C20 H20C 109.5 . .
C22A C21A C26A 120.0 . .
C22A C21A O2 123.3(3) . .
C26A C21A O2 116.6(3) . .
C21A C22A C23A 120.0 . .
C21A C22A C27A 119.1(5) . .
C23A C22A C27A 120.9(5) . .
C24A C23A C22A 120.0 . .
C24A C23A H23A 120.0 . .
C22A C23A H23A 120.0 . .
C23A C24A C25A 120.0 . .
C23A C24A H24A 120.0 . .
C25A C24A H24A 120.0 . .
C26A C25A C24A 120.0 . .
C26A C25A H25A 120.0 . .
C24A C25A H25A 120.0 . .
C30 C26A C25A 109.8(4) . .
C30 C26A C21A 130.0(4) . .
C25A C26A C21A 120.0 . .
O2 C21B C22B 116.6(3) . .
O2 C21B C26B 123.4(3) . .
C22B C21B C26B 120.0 . .
C23B C22B C21B 120.0 . .
C23B C22B C27B 121.4(4) . .
C21B C22B C27B 118.6(4) . .
C22B C23B C24B 120.0 . .
C22B C23B H23B 120.0 . .
C24B C23B H23B 120.0 . .
C23B C24B C25B 120.0 . .
C23B C24B H24B 120.0 . .
C25B C24B H24B 120.0 . .
C26B C25B C24B 120.0 . .
C26B C25B H25B 120.0 . .
C24B C25B H25B 120.0 . .
C25B C26B C21B 120.0 . .
C25B C26B C30 125.2(3) . .
C21B C26B C30 114.8(3) . .
C29A C27A C22A 120.8(10) . .
C29A C27A C28A 106.6(11) . .
C22A C27A C28A 116.5(9) . .
C29A C27A H27A 103.6 . .
C22A C27A H27A 103.6 . .
C28A C27A H27A 103.6 . .
C27A C28A H28D 109.5 . .
C27A C28A H28E 109.5 . .
H28D C28A H28E 109.5 . .
C27A C28A H28F 109.5 . .
H28D C28A H28F 109.5 . .
H28E C28A H28F 109.5 . .
C27A C29A H29A 109.5 . .
C27A C29A H29B 109.5 . .
H29A C29A H29B 109.5 . .
C27A C29A H29C 109.5 . .
H29A C29A H29C 109.5 . .
H29B C29A H29C 109.5 . .
C29B C27B C28B 115.4(7) . .
C29B C27B C22B 109.4(7) . .
C28B C27B C22B 108.0(6) . .
C29B C27B H27B 107.9 . .
C28B C27B H27B 107.9 . .
C22B C27B H27B 107.9 . .
C27B C28B H28A 109.5 . .
C27B C28B H28B 109.5 . .
H28A C28B H28B 109.5 . .
C27B C28B H28C 109.5 . .
H28A C28B H28C 109.5 . .
H28B C28B H28C 109.5 . .
C27B C29B H29D 109.5 . .
C27B C29B H29E 109.5 . .
H29D C29B H29E 109.5 . .
C27B C29B H29F 109.5 . .
H29D C29B H29F 109.5 . .
H29E C29B H29F 109.5 . .
C26A C30 C32B 134.1(8) . .
C26A C30 C31 110.1(5) . .
C32B C30 C31 114.1(7) . .
C26A C30 C32A 108.7(6) . .
C32B C30 C32A 45.8(6) . .
C31 C30 C32A 108.0(5) . .
C26A C30 C26B 5.3(4) . .
C32B C30 C26B 129.0(7) . .
C31 C30 C26B 114.5(4) . .
C32A C30 C26B 104.0(5) . .
C26A C30 H30 110.0 . .
C32B C30 H30 65.4 . .
C31 C30 H30 110.0 . .
C32A C30 H30 110.0 . .
C26B C30 H30 110.1 . .
C30 C31 H31A 109.5 . .
C30 C31 H31B 109.5 . .
H31A C31 H31B 109.5 . .
C30 C31 H31C 109.5 . .
H31A C31 H31C 109.5 . .
H31B C31 H31C 109.5 . .
C30 C32A H32A 109.5 . .
C30 C32A H32B 109.5 . .
H32A C32A H32B 109.5 . .
C30 C32A H32C 109.5 . .
H32A C32A H32C 109.5 . .
H32B C32A H32C 109.5 . .
C30 C32B H32D 109.5 . .
C30 C32B H32E 109.5 . .
H32D C32B H32E 109.5 . .
C30 C32B H32F 109.5 . .
H32D C32B H32F 109.5 . .
H32E C32B H32F 109.5 . .
C1S O1S C1S 73.4(10) 2_665 15_565
C1S O1S C1S 115(2) 2_665 .
C1S O1S C1S 73.4(10) 15_565 .
C1S O1S C1S 73.4(11) 2_665 16_655
C1S O1S C1S 115(2) 15_565 16_655
C1S O1S C1S 73.4(11) . 16_655
C1S O1S Co1 122.3(11) 2_665 .
C1S O1S Co1 122.3(11) 15_565 .
C1S O1S Co1 122.3(11) . .
C1S O1S Co1 122.3(11) 16_655 .
O1S C1S C1S 53.3(5) . 15_565
O1S C1S C1S 53.3(5) . 16_655
C1S C1S C1S 90.002(7) 15_565 16_655

loop_
_geom_bond_atom_site_label_1
_geom_bond_atom_site_label_2
_geom_bond_distance
_geom_bond_site_symmetry_2
Co1 N1 1.924(2) 2_665
Co1 N1 1.924(2) 16_655
Co1 N1 1.924(2) .
Co1 N1 1.924(2) 15_565
Co1 O1S 2.265(5) .
Co1 O2S 2.454(8) .
O1 C3 1.371(3) .
O1 C9 1.398(3) .
O2 C21B 1.349(3) .
O2 C4 1.372(3) .
O2 C21A 1.394(4) .
N1 C7 1.368(3) .
N1 C8 1.373(3) 16_655
N2 C7 1.320(4) .
N2 C8 1.323(3) .
C1 C6 1.385(4) .
C1 C2 1.401(4) .
C1 C8 1.451(4) 16_655
C2 C3 1.373(4) .
C2 H2 0.9500 .
C3 C4 1.420(4) .
C4 C5 1.382(4) .
C5 C6 1.392(4) .
C5 H5 0.9500 .
C6 C7 1.445(4) .
C8 N1 1.373(3) 15_565
C8 C1 1.451(4) 15_565
C9 C14 1.393(5) .
C9 C10 1.397(5) .
C10 C11 1.406(5) .
C10 C15 1.515(5) .
C11 C12 1.337(6) .
C11 H11 0.9500 .
C12 C13 1.379(7) .
C12 H12 0.9500 .
C13 C14 1.397(5) .
C13 H13 0.9500 .
C14 C18 1.502(6) .
C15 C16 1.510(5) .
C15 C17 1.531(6) .
C15 H15 1.0000 .
C16 H16A 0.9800 .
C16 H16B 0.9800 .
C16 H16C 0.9800 .
C17 H17A 0.9800 .
C17 H17B 0.9800 .
C17 H17C 0.9800 .
C18 C20 1.478(7) .
C18 C19 1.557(8) .
C18 H18 1.0000 .
C19 H19A 0.9800 .
C19 H19B 0.9800 .
C19 H19C 0.9800 .
C20 H20A 0.9800 .
C20 H20B 0.9800 .
C20 H20C 0.9800 .
C21A C22A 1.3900 .
C21A C26A 1.3900 .
C22A C23A 1.3900 .
C22A C27A 1.523(7) .
C23A C24A 1.3900 .
C23A H23A 0.9500 .
C24A C25A 1.3900 .
C24A H24A 0.9500 .
C25A C26A 1.3900 .
C25A H25A 0.9500 .
C26A C30 1.298(5) .
C21B C22B 1.3900 .
C21B C26B 1.3900 .
C22B C23B 1.3900 .
C22B C27B 1.513(6) .
C23B C24B 1.3900 .
C23B H23B 0.9500 .
C24B C25B 1.3900 .
C24B H24B 0.9500 .
C25B C26B 1.3900 .
C25B H25B 0.9500 .
C26B C30 1.680(5) .
C27A C29A 1.512(9) .
C27A C28A 1.530(9) .
C27A H27A 1.0000 .
C28A H28D 0.9800 .
C28A H28E 0.9800 .
C28A H28F 0.9800 .
C29A H29A 0.9800 .
C29A H29B 0.9800 .
C29A H29C 0.9800 .
C27B C29B 1.495(8) .
C27B C28B 1.503(8) .
C27B H27B 1.0000 .
C28B H28A 0.9800 .
C28B H28B 0.9800 .
C28B H28C 0.9800 .
C29B H29D 0.9800 .
C29B H29E 0.9800 .
C29B H29F 0.9800 .
C30 C32B 1.507(9) .
C30 C31 1.521(7) .
C30 C32A 1.535(7) .
C30 H30 1.0000 .
C31 H31A 0.9800 .
C31 H31B 0.9800 .
C31 H31C 0.9800 .
C32A H32A 0.9800 .
C32A H32B 0.9800 .
C32A H32C 0.9800 .
C32B H32D 0.9800 .
C32B H32E 0.9800 .
C32B H32F 0.9800 .
O1S C1S 1.37(3) 2_665
O1S C1S 1.37(3) 15_565
O1S C1S 1.37(3) .
O1S C1S 1.37(3) 16_655
C1S C1S 1.64(3) 15_565
C1S C1S 1.64(3) 16_655

loop_
_geom_torsion_atom_site_label_1
_geom_torsion_atom_site_label_2
_geom_torsion_atom_site_label_3
_geom_torsion_atom_site_label_4
_geom_torsion
_geom_torsion_site_symmetry_1
_geom_torsion_site_symmetry_4
N1 Co1 N1 C7 88.3(2) 2_665 .
N1 Co1 N1 C7 176.12(19) 16_655 .
N1 Co1 N1 C7 0.4(3) 15_565 .
O1S Co1 N1 C7 -91.7(2) . .
O2S Co1 N1 C7 88.3(2) . .
N1 Co1 N1 C8 -87.9(2) 2_665 16_655
N1 Co1 N1 C8 0.0(3) 16_655 16_655
N1 Co1 N1 C8 -175.73(19) 15_565 16_655
O1S Co1 N1 C8 92.1(2) . 16_655
O2S Co1 N1 C8 -87.9(2) . 16_655
C6 C1 C2 C3 -2.0(5) . .
C8 C1 C2 C3 173.5(3) 16_655 .
C9 O1 C3 C2 2.4(5) . .
C9 O1 C3 C4 -177.4(3) . .
C1 C2 C3 O1 -178.1(3) . .
C1 C2 C3 C4 1.8(5) . .
C21B O2 C4 C5 13.8(5) . .
C21A O2 C4 C5 6.6(5) . .
C21B O2 C4 C3 -169.6(3) . .
C21A O2 C4 C3 -176.8(3) . .
O1 C3 C4 O2 2.7(4) . .
C2 C3 C4 O2 -177.2(3) . .
O1 C3 C4 C5 179.4(3) . .
C2 C3 C4 C5 -0.5(5) . .
O2 C4 C5 C6 175.7(3) . .
C3 C4 C5 C6 -0.6(5) . .
C2 C1 C6 C5 1.0(5) . .
C8 C1 C6 C5 -175.6(3) 16_655 .
C2 C1 C6 C7 175.3(3) . .
C8 C1 C6 C7 -1.3(3) 16_655 .
C4 C5 C6 C1 0.4(5) . .
C4 C5 C6 C7 -172.4(3) . .
C8 N2 C7 N1 -1.2(5) . .
C8 N2 C7 C6 174.8(3) . .
C8 N1 C7 N2 176.9(3) 16_655 .
Co1 N1 C7 N2 0.1(5) . .
C8 N1 C7 C6 0.5(3) 16_655 .
Co1 N1 C7 C6 -176.3(2) . .
C1 C6 C7 N2 -176.2(3) . .
C5 C6 C7 N2 -2.6(5) . .
C1 C6 C7 N1 0.5(3) . .
C5 C6 C7 N1 174.1(3) . .
C7 N2 C8 N1 1.6(5) . 15_565
C7 N2 C8 C1 -174.4(3) . 15_565
C3 O1 C9 C14 -99.5(3) . .
C3 O1 C9 C10 86.0(3) . .
C14 C9 C10 C11 0.3(4) . .
O1 C9 C10 C11 174.5(2) . .
C14 C9 C10 C15 -176.5(3) . .
O1 C9 C10 C15 -2.3(4) . .
C9 C10 C11 C12 0.1(5) . .
C15 C10 C11 C12 176.7(3) . .
C10 C11 C12 C13 0.2(6) . .
C11 C12 C13 C14 -0.9(6) . .
C10 C9 C14 C13 -0.9(4) . .
O1 C9 C14 C13 -175.0(3) . .
C10 C9 C14 C18 175.4(3) . .
O1 C9 C14 C18 1.2(4) . .
C12 C13 C14 C9 1.2(5) . .
C12 C13 C14 C18 -174.8(4) . .
C9 C10 C15 C16 74.0(4) . .
C11 C10 C15 C16 -102.6(4) . .
C9 C10 C15 C17 -162.0(3) . .
C11 C10 C15 C17 21.5(5) . .
C9 C14 C18 C20 -81.3(5) . .
C13 C14 C18 C20 94.5(5) . .
C9 C14 C18 C19 155.3(5) . .
C13 C14 C18 C19 -28.8(6) . .
C21B O2 C21A C22A 3(4) . .
C4 O2 C21A C22A 96.5(4) . .
C21B O2 C21A C26A -179(100) . .
C4 O2 C21A C26A -85.6(4) . .
C26A C21A C22A C23A 0.0 . .
O2 C21A C22A C23A 177.7(5) . .
C26A C21A C22A C27A 178.5(6) . .
O2 C21A C22A C27A -3.8(6) . .
C21A C22A C23A C24A 0.0 . .
C27A C22A C23A C24A -178.5(6) . .
C22A C23A C24A C25A 0.0 . .
C23A C24A C25A C26A 0.0 . .
C24A C25A C26A C30 175.6(5) . .
C24A C25A C26A C21A 0.0 . .
C22A C21A C26A C30 -174.5(6) . .
O2 C21A C26A C30 7.6(6) . .
C22A C21A C26A C25A 0.0 . .
O2 C21A C26A C25A -177.9(5) . .
C4 O2 C21B C22B 95.0(3) . .
C21A O2 C21B C22B -175(4) . .
C4 O2 C21B C26B -84.0(4) . .
C21A O2 C21B C26B 6(4) . .
O2 C21B C22B C23B -179.1(5) . .
C26B C21B C22B C23B 0.0 . .
O2 C21B C22B C27B 1.7(4) . .
C26B C21B C22B C27B -179.2(5) . .
C21B C22B C23B C24B 0.0 . .
C27B C22B C23B C24B 179.2(5) . .
C22B C23B C24B C25B 0.0 . .
C23B C24B C25B C26B 0.0 . .
C24B C25B C26B C21B 0.0 . .
C24B C25B C26B C30 -177.5(4) . .
O2 C21B C26B C25B 179.0(5) . .
C22B C21B C26B C25B 0.0 . .
O2 C21B C26B C30 -3.3(4) . .
C22B C21B C26B C30 177.7(4) . .
C21A C22A C27A C29A -150.5(11) . .
C23A C22A C27A C29A 28.0(13) . .
C21A C22A C27A C28A 77.6(12) . .
C23A C22A C27A C28A -103.9(11) . .
C23B C22B C27B C29B 69.6(8) . .
C21B C22B C27B C29B -111.2(7) . .
C23B C22B C27B C28B -56.7(8) . .
C21B C22B C27B C28B 122.5(6) . .
C25A C26A C30 C32B -81.6(11) . .
C21A C26A C30 C32B 93.4(11) . .
C25A C26A C30 C31 82.4(5) . .
C21A C26A C30 C31 -102.7(6) . .
C25A C26A C30 C32A -35.8(6) . .
C21A C26A C30 C32A 139.2(6) . .
C25A C26A C30 C26B -65(3) . .
C21A C26A C30 C26B 110(4) . .
C25B C26B C30 C26A 117(4) . .
C21B C26B C30 C26A -61(4) . .
C25B C26B C30 C32B -78.9(10) . .
C21B C26B C30 C32B 103.5(9) . .
C25B C26B C30 C31 82.5(6) . .
C21B C26B C30 C31 -95.1(5) . .
C25B C26B C30 C32A -35.2(6) . .
C21B C26B C30 C32A 147.2(5) . .
N1 Co1 O1S C1S -138.6(12) 2_665 2_665
N1 Co1 O1S C1S 131.4(12) 16_655 2_665
N1 Co1 O1S C1S 41.4(12) . 2_665
N1 Co1 O1S C1S -48.6(12) 15_565 2_665
O2S Co1 O1S C1S -172(100) . 2_665
N1 Co1 O1S C1S 131.4(12) 2_665 15_565
N1 Co1 O1S C1S 41.4(12) 16_655 15_565
N1 Co1 O1S C1S -48.6(12) . 15_565
N1 Co1 O1S C1S -138.6(12) 15_565 15_565
O2S Co1 O1S C1S 98(100) . 15_565
N1 Co1 O1S C1S 41.4(12) 2_665 .
N1 Co1 O1S C1S -48.6(12) 16_655 .
N1 Co1 O1S C1S -138.6(12) . .
N1 Co1 O1S C1S 131.4(12) 15_565 .
O2S Co1 O1S C1S 8(100) . .
N1 Co1 O1S C1S -48.6(12) 2_665 16_655
N1 Co1 O1S C1S -138.6(12) 16_655 16_655
N1 Co1 O1S C1S 131.4(12) . 16_655
N1 Co1 O1S C1S 41.4(12) 15_565 16_655
O2S Co1 O1S C1S -82(100) . 16_655
C1S O1S C1S C1S -61.9(7) 2_665 15_565
C1S O1S C1S C1S -123.8(15) 16_655 15_565
Co1 O1S C1S C1S 118.1(7) . 15_565
C1S O1S C1S C1S 61.9(7) 2_665 16_655
C1S O1S C1S C1S 123.8(15) 15_565 16_655
Co1 O1S C1S C1S -118.1(7) . 16_655
